data_2227724
loop_
_publ_author_name
'Bern\`es, Sylvain'
'Hern\'andez, Guadalupe'
'V\'azquez, Jaime'
'Tovar, Alejandra'
'Guti\'errez, Ren\'e'

_publ_section_title
;
 (--)-(<i>S</i>)-<i>N</i>,<i>N</i>'-Bis[1-(1-naphthyl)ethyl]oxalamide
;
_journal_coeditor_code JH2225
_journal_issue 11
_journal_name_full 'Acta Crystallographica Section E'
_journal_page_first o2988
_journal_paper_doi 10.1107/S1600536810043424
_journal_volume 66
_journal_year 2010
_chemical_formula_iupac 'C26 H24 N2 O2'
_chemical_formula_moiety 'C26 H24 N2 O2'
_chemical_formula_sum 'C26 H24 N2 O2'
_chemical_formula_weight 396.47
_chemical_melting_point 513
_chemical_name_systematic
;
(-)-(<i>S</i>)-<i>N</i>,<i>N</i>'-Bis[1-(1-naphthyl)ethyl]ethanediamide
;
_space_group_IT_number 178
_symmetry_cell_setting hexagonal
_symmetry_space_group_name_Hall 'P 61 2 (0 0 5)'
_symmetry_space_group_name_H-M 'P 61 2 2'
_atom_sites_solution_hydrogens geom
_atom_sites_solution_primary direct
_atom_sites_solution_secondary difmap
_audit_creation_method SHELXTL-Plus
_cell_angle_alpha 90.00
_cell_angle_beta 90.00
_cell_angle_gamma 120.00
_cell_formula_units_Z 6
_cell_length_a 11.4489(11)
_cell_length_b 11.4489(11)
_cell_length_c 28.350(4)
_cell_measurement_reflns_used 67
_cell_measurement_temperature 298(2)
_cell_measurement_theta_max 11.89
_cell_measurement_theta_min 4.11
_cell_volume 3218.2(6)
_computing_cell_refinement 'XSCANS (Siemens, 1996)'
_computing_data_collection 'XSCANS (Siemens, 1996)'
_computing_data_reduction 'XSCANS (Siemens, 1996)'
_computing_molecular_graphics 'Mercury (Macrae <i>et al.</i>, 2006)'
_computing_publication_material 'SHELXL97 (Sheldrick, 2008)'
_computing_structure_refinement 'SHELXL97 (Sheldrick, 2008)'
_computing_structure_solution 'SHELXS97 (Sheldrick, 2008)'
_diffrn_ambient_temperature 298.0(10)
_diffrn_measured_fraction_theta_full 0.998
_diffrn_measured_fraction_theta_max 0.998
_diffrn_measurement_device_type 'Siemens P4'
_diffrn_measurement_method '\w scans'
_diffrn_radiation_monochromator graphite
_diffrn_radiation_source 'fine-focus sealed tube'
_diffrn_radiation_type MoK\a
_diffrn_radiation_wavelength 0.71073
_diffrn_reflns_av_R_equivalents 0.0569
_diffrn_reflns_av_sigmaI/netI 0.0378
_diffrn_reflns_limit_h_max 2
_diffrn_reflns_limit_h_min -13
_diffrn_reflns_limit_k_max 13
_diffrn_reflns_limit_k_min -1
_diffrn_reflns_limit_l_max 1
_diffrn_reflns_limit_l_min -33
_diffrn_reflns_number 5314
_diffrn_reflns_theta_full 25.05
_diffrn_reflns_theta_max 25.05
_diffrn_reflns_theta_min 2.05
_diffrn_standards_decay_% 1
_diffrn_standards_interval_count 97
_diffrn_standards_number 3
_exptl_absorpt_coefficient_mu 0.078
_exptl_absorpt_correction_type none
_exptl_crystal_colour colourless
_exptl_crystal_density_diffrn 1.227
_exptl_crystal_density_method 'not measured'
_exptl_crystal_description prism
_exptl_crystal_F_000 1260
_exptl_crystal_size_max 0.40
_exptl_crystal_size_mid 0.22
_exptl_crystal_size_min 0.20
_refine_diff_density_max 0.122
_refine_diff_density_min -0.140
_refine_ls_extinction_coef 0.011(2)
_refine_ls_extinction_expression Fc^*^=kFc[1+0.001xFc^2^\l^3^/sin(2\q)]^-1/4^
_refine_ls_extinction_method 'SHELXL97 (Sheldrick, 2008)'
_refine_ls_goodness_of_fit_ref 1.112
_refine_ls_hydrogen_treatment mixed
_refine_ls_matrix_type full
_refine_ls_number_constraints 0
_refine_ls_number_parameters 141
_refine_ls_number_reflns 1208
_refine_ls_number_restraints 1
_refine_ls_restrained_S_all 1.112
_refine_ls_R_factor_all 0.0871
_refine_ls_R_factor_gt 0.0431
_refine_ls_shift/su_max 0.000
_refine_ls_shift/su_mean 0.000
_refine_ls_structure_factor_coef Fsqd
_refine_ls_weighting_details 'calc w=1/[\s^2^(Fo^2^)+(0.0649P)^2^+0.2213P] where P=(Fo^2^+2Fc^2^)/3'
_refine_ls_weighting_scheme calc
_refine_ls_wR_factor_gt 0.1023
_refine_ls_wR_factor_ref 0.1384
_reflns_number_gt 730
_reflns_number_total 1208
_reflns_threshold_expression I>2\s(I)
_cod_data_source_file jh2225.cif
_cod_data_source_block I
_cod_original_cell_volume 3218.2(7)
_cod_original_sg_symbol_Hall 'P 61 2 (0 0 -1)'
_cod_database_code 2227724
_cod_database_fobs_code 2227724

loop_
_symmetry_equiv_pos_as_xyz
'x, y, z'
'-y, x-y, z+1/3'
'-x+y, -x, z+2/3'
'-x, -y, z+1/2'
'y, -x+y, z+5/6'
'x-y, x, z+1/6'
'y, x, -z+1/3'
'x-y, -y, -z'
'-x, -x+y, -z+2/3'
'-y, -x, -z+5/6'
'-x+y, y, -z+1/2'
'x, x-y, -z+1/6'

loop_
_atom_site_type_symbol
_atom_site_label
_atom_site_fract_x
_atom_site_fract_y
_atom_site_fract_z
_atom_site_U_iso_or_equiv
_atom_site_adp_type
_atom_site_calc_flag
_atom_site_refinement_flags
_atom_site_occupancy
_atom_site_disorder_assembly
_atom_site_disorder_group
O O1 0.1760(3) 0.1496(2) 0.53227(7) 0.0718(8) Uani d . 1 . .
C C1 0.1517(3) 0.0760(3) 0.49767(11) 0.0539(8) Uani d . 1 . .
N N2 0.1898(3) 0.1213(3) 0.45411(9) 0.0594(8) Uani d D 1 . .
H H2 0.168(3) 0.058(3) 0.4311(9) 0.071 Uiso d D 1 . .
C C3 0.2678(3) 0.2653(3) 0.44315(11) 0.0589(9) Uani d . 1 . .
H H3A 0.3249 0.3110 0.4705 0.071 Uiso calc R 1 . .
C C4 0.3604(4) 0.2880(4) 0.40144(13) 0.0852(13) Uani d . 1 . .
H H4B 0.4194 0.2535 0.4088 0.128 Uiso calc R 1 . .
H H4C 0.4131 0.3828 0.3949 0.128 Uiso calc R 1 . .
H H4D 0.3072 0.2420 0.3743 0.128 Uiso calc R 1 . .
C C5 0.1787(4) 0.3254(4) 0.43491(11) 0.0632(10) Uani d . 1 . .
C C6 0.0662(4) 0.2582(5) 0.40749(15) 0.0878(12) Uani d . 1 . .
H H6A 0.0436 0.1736 0.3957 0.105 Uiso calc R 1 . .
C C7 -0.0158(6) 0.3123(7) 0.39661(18) 0.1117(17) Uani d . 1 . .
H H7A -0.0907 0.2651 0.3773 0.134 Uiso calc R 1 . .
C C8 0.0142(6) 0.4343(7) 0.4144(2) 0.1100(17) Uani d . 1 . .
H H8B -0.0420 0.4692 0.4079 0.132 Uiso calc R 1 . .
C C9 0.1289(6) 0.5082(5) 0.44246(16) 0.0855(13) Uani d . 1 . .
C C10 0.1624(8) 0.6363(6) 0.4601(2) 0.119(2) Uani d . 1 . .
H H10B 0.1074 0.6721 0.4529 0.143 Uiso calc R 1 . .
C C11 0.2721(8) 0.7080(6) 0.4873(2) 0.126(2) Uani d . 1 . .
H H11D 0.2911 0.7913 0.4993 0.151 Uiso calc R 1 . .
C C12 0.3575(6) 0.6564(5) 0.49739(19) 0.1110(17) Uani d . 1 . .
H H12B 0.4343 0.7068 0.5156 0.133 Uiso calc R 1 . .
C C13 0.3293(5) 0.5332(4) 0.48084(13) 0.0781(12) Uani d . 1 . .
H H13B 0.3868 0.5003 0.4881 0.094 Uiso calc R 1 . .
C C14 0.2145(4) 0.4552(4) 0.45291(12) 0.0660(10) Uani d . 1 . .

loop_
_atom_site_aniso_label
_atom_site_aniso_U_11
_atom_site_aniso_U_22
_atom_site_aniso_U_33
_atom_site_aniso_U_12
_atom_site_aniso_U_13
_atom_site_aniso_U_23
O1 0.0854(19) 0.0634(16) 0.0510(13) 0.0256(14) 0.0089(12) -0.0117(12)
C1 0.055(2) 0.0567(19) 0.0495(17) 0.0279(17) 0.0013(16) -0.0044(19)
N2 0.071(2) 0.0555(19) 0.0477(15) 0.0284(16) 0.0035(15) -0.0042(13)
C3 0.063(2) 0.056(2) 0.0540(18) 0.0272(19) 0.0031(17) -0.0023(16)
C4 0.088(3) 0.084(3) 0.081(2) 0.041(3) 0.032(2) 0.011(2)
C5 0.068(3) 0.068(3) 0.0532(18) 0.033(2) 0.0073(19) 0.0067(19)
C6 0.087(3) 0.093(3) 0.087(3) 0.048(3) -0.015(3) -0.001(3)
C7 0.097(4) 0.136(5) 0.113(4) 0.067(4) -0.017(3) 0.014(4)
C8 0.108(4) 0.136(5) 0.120(4) 0.087(4) 0.018(4) 0.035(4)
C9 0.104(4) 0.087(3) 0.081(3) 0.060(3) 0.034(3) 0.026(3)
C10 0.175(7) 0.104(4) 0.116(4) 0.098(5) 0.066(4) 0.037(4)
C11 0.178(7) 0.073(4) 0.128(5) 0.065(4) 0.061(5) 0.013(3)
C12 0.129(5) 0.065(3) 0.110(3) 0.027(3) 0.030(4) -0.003(3)
C13 0.089(3) 0.058(3) 0.075(2) 0.028(2) 0.015(2) -0.002(2)
C14 0.078(3) 0.063(2) 0.0587(19) 0.036(2) 0.025(2) 0.014(2)

loop_
_atom_type_symbol
_atom_type_description
_atom_type_scat_dispersion_real
_atom_type_scat_dispersion_imag
_atom_type_scat_source
C C 0.0033 0.0016 'International Tables Vol C Tables 4.2.6.8 and 6.1.1.4'
H H 0.0000 0.0000 'International Tables Vol C Tables 4.2.6.8 and 6.1.1.4'
N N 0.0061 0.0033 'International Tables Vol C Tables 4.2.6.8 and 6.1.1.4'
O O 0.0106 0.0060 'International Tables Vol C Tables 4.2.6.8 and 6.1.1.4'

loop_
_geom_angle_atom_site_label_1
_geom_angle_atom_site_label_2
_geom_angle_atom_site_label_3
_geom_angle_site_symmetry_1
_geom_angle_site_symmetry_3
_geom_angle
_geom_angle_publ_flag
O1 C1 N2 . . 123.8(3) ?
O1 C1 C1 . 8_556 121.4(4) ?
N2 C1 C1 . 8_556 114.8(3) ?
C1 N2 C3 . . 122.3(3) ?
C1 N2 H2 . . 117(2) ?
C3 N2 H2 . . 121(2) ?
N2 C3 C5 . . 112.1(3) ?
N2 C3 C4 . . 109.8(3) ?
C5 C3 C4 . . 112.0(3) ?
N2 C3 H3A . . 107.6 ?
C5 C3 H3A . . 107.6 ?
C4 C3 H3A . . 107.6 ?
C3 C4 H4B . . 109.5 ?
C3 C4 H4C . . 109.5 ?
H4B C4 H4C . . 109.5 ?
C3 C4 H4D . . 109.5 ?
H4B C4 H4D . . 109.5 ?
H4C C4 H4D . . 109.5 ?
C6 C5 C14 . . 119.4(4) ?
C6 C5 C3 . . 119.6(3) ?
C14 C5 C3 . . 120.9(3) ?
C5 C6 C7 . . 122.0(5) ?
C5 C6 H6A . . 119.0 ?
C7 C6 H6A . . 119.0 ?
C8 C7 C6 . . 119.6(5) ?
C8 C7 H7A . . 120.2 ?
C6 C7 H7A . . 120.2 ?
C7 C8 C9 . . 120.8(5) ?
C7 C8 H8B . . 119.6 ?
C9 C8 H8B . . 119.6 ?
C8 C9 C10 . . 121.0(6) ?
C8 C9 C14 . . 120.0(4) ?
C10 C9 C14 . . 119.0(5) ?
C11 C10 C9 . . 121.5(6) ?
C11 C10 H10B . . 119.2 ?
C9 C10 H10B . . 119.2 ?
C10 C11 C12 . . 119.6(6) ?
C10 C11 H11D . . 120.2 ?
C12 C11 H11D . . 120.2 ?
C13 C12 C11 . . 120.8(6) ?
C13 C12 H12B . . 119.6 ?
C11 C12 H12B . . 119.6 ?
C12 C13 C14 . . 120.9(5) ?
C12 C13 H13B . . 119.6 ?
C14 C13 H13B . . 119.6 ?
C13 C14 C9 . . 118.2(4) ?
C13 C14 C5 . . 123.7(4) ?
C9 C14 C5 . . 118.1(4) ?

loop_
_geom_bond_atom_site_label_1
_geom_bond_atom_site_label_2
_geom_bond_site_symmetry_2
_geom_bond_distance
_geom_bond_publ_flag
O1 C1 . 1.231(4) ?
C1 N2 . 1.326(4) ?
C1 C1 8_556 1.512(7) ?
N2 C3 . 1.463(4) ?
N2 H2 . 0.911(10) ?
C3 C5 . 1.506(5) ?
C3 C4 . 1.522(5) ?
C3 H3A . 0.9800 ?
C4 H4B . 0.9600 ?
C4 H4C . 0.9600 ?
C4 H4D . 0.9600 ?
C5 C6 . 1.366(5) ?
C5 C14 . 1.424(5) ?
C6 C7 . 1.394(6) ?
C6 H6A . 0.9300 ?
C7 C8 . 1.358(7) ?
C7 H7A . 0.9300 ?
C8 C9 . 1.400(7) ?
C8 H8B . 0.9300 ?
C9 C10 . 1.409(7) ?
C9 C14 . 1.418(6) ?
C10 C11 . 1.348(8) ?
C10 H10B . 0.9300 ?
C11 C12 . 1.401(7) ?
C11 H11D . 0.9300 ?
C12 C13 . 1.363(6) ?
C12 H12B . 0.9300 ?
C13 C14 . 1.406(6) ?
C13 H13B . 0.9300 ?

loop_
_geom_hbond_atom_site_label_D
_geom_hbond_atom_site_label_H
_geom_hbond_atom_site_label_A
_geom_hbond_site_symmetry_A
_geom_hbond_distance_DH
_geom_hbond_distance_HA
_geom_hbond_distance_DA
_geom_hbond_angle_DHA
_geom_hbond_publ_flag
N2 H2 O1 5_554 0.911(10) 2.055(15) 2.931(3) 161(3) y

loop_
_geom_torsion_atom_site_label_1
_geom_torsion_atom_site_label_2
_geom_torsion_atom_site_label_3
_geom_torsion_atom_site_label_4
_geom_torsion_site_symmetry_1
_geom_torsion_site_symmetry_2
_geom_torsion_site_symmetry_3
_geom_torsion_site_symmetry_4
_geom_torsion
_geom_torsion_publ_flag
O1 C1 N2 C3 . . . . 1.3(5) ?
O1 C1 C1 O1 . . 8_556 8_556 164.3(5) ?
C1 C1 N2 C3 8_556 . . . -178.1(2) ?
C1 N2 C3 C5 . . . . -86.9(4) ?
C1 N2 C3 C4 . . . . 148.0(3) ?
N2 C3 C5 C6 . . . . -44.7(4) ?
N2 C1 C1 N2 . . 8_556 8_556 163.2(5) ?
C4 C3 C5 C6 . . . . 79.2(4) ?
N2 C3 C5 C14 . . . . 139.2(3) ?
C4 C3 C5 C14 . . . . -96.9(4) ?
C14 C5 C6 C7 . . . . -0.3(6) ?
C3 C5 C6 C7 . . . . -176.5(4) ?
C5 C6 C7 C8 . . . . -1.5(8) ?
C6 C7 C8 C9 . . . . 1.9(8) ?
C7 C8 C9 C10 . . . . 178.5(5) ?
C7 C8 C9 C14 . . . . -0.6(7) ?
C8 C9 C10 C11 . . . . 179.7(5) ?
C14 C9 C10 C11 . . . . -1.2(7) ?
C9 C10 C11 C12 . . . . 1.7(8) ?
C10 C11 C12 C13 . . . . -1.4(8) ?
C11 C12 C13 C14 . . . . 0.5(7) ?
C12 C13 C14 C9 . . . . 0.0(5) ?
C12 C13 C14 C5 . . . . -179.4(4) ?
C8 C9 C14 C13 . . . . 179.4(4) ?
C10 C9 C14 C13 . . . . 0.3(5) ?
C8 C9 C14 C5 . . . . -1.2(5) ?
C10 C9 C14 C5 . . . . 179.8(4) ?
C6 C5 C14 C13 . . . . -179.0(3) ?
C3 C5 C14 C13 . . . . -2.9(5) ?
C6 C5 C14 C9 . . . . 1.6(5) ?
C3 C5 C14 C9 . . . . 177.7(3) ?
